data_7242863
loop_
_publ_author_name
'Yu, Yanan'
'Wang, Zhao'
'Li, Ziping'
'Hang, Xinxin'
'Bi, Yanfeng'

_publ_section_title
;
 Assembly of {Co14} nanoclusters from adenine-modified
 Co4-thiacalix[4]arene units
;
_journal_issue 24
_journal_name_full CrystEngComm
_journal_page_first 4382
_journal_page_last 4388
_journal_paper_doi 10.1039/D1CE00440A
_journal_volume 23
_journal_year 2021
_chemical_formula_sum 'C41 H36 Cl Co4 N11 O10 S4'
_chemical_formula_weight 1242.22
_space_group_crystal_system orthorhombic
_space_group_IT_number 61
_space_group_name_Hall '-P 2ac 2ab'
_space_group_name_H-M_alt 'P b c a'
_atom_sites_solution_hydrogens geom
_audit_creation_method SHELXL-2017/1
_audit_update_record
;
2021-03-06 deposited with the CCDC.	2021-05-14 downloaded from the CCDC.
;
_cell_angle_alpha 90
_cell_angle_beta 90
_cell_angle_gamma 90
_cell_formula_units_Z 8
_cell_length_a 19.899(3)
_cell_length_b 18.907(3)
_cell_length_c 25.949(4)
_cell_measurement_reflns_used 9758
_cell_measurement_temperature 296(2)
_cell_measurement_theta_max 25.0199
_cell_measurement_theta_min 2.1614
_cell_volume 9763(3)
_computing_cell_refinement 'SAINT V8.37A (Bruker AXS Inc., 2015)'
_computing_data_collection 'Bruker Instrument Service vV6.2.3'
_computing_data_reduction 'SAINT V8.37A (Bruker AXS Inc., 2015)'
_computing_structure_refinement 'SHELXL-2017/1 (Sheldrick, 2017)'
_computing_structure_solution 'SHELXT 2014/5 (Sheldrick, 2014)'
_diffrn_ambient_temperature 296(2)
_diffrn_measured_fraction_theta_full 0.996
_diffrn_measured_fraction_theta_max 0.996
_diffrn_measurement_device_type 'Bruker D8 QUEST'
_diffrn_measurement_method '\f & \w scans'
_diffrn_radiation_type MoK\a
_diffrn_radiation_wavelength 0.71073
_diffrn_reflns_av_R_equivalents 0.0574
_diffrn_reflns_av_unetI/netI 0.0370
_diffrn_reflns_Laue_measured_fraction_full 0.996
_diffrn_reflns_Laue_measured_fraction_max 0.996
_diffrn_reflns_limit_h_max 21
_diffrn_reflns_limit_h_min -23
_diffrn_reflns_limit_k_max 22
_diffrn_reflns_limit_k_min -19
_diffrn_reflns_limit_l_max 30
_diffrn_reflns_limit_l_min -27
_diffrn_reflns_number 69924
_diffrn_reflns_point_group_measured_fraction_full 0.996
_diffrn_reflns_point_group_measured_fraction_max 0.996
_diffrn_reflns_theta_full 25.053
_diffrn_reflns_theta_max 25.053
_diffrn_reflns_theta_min 2.293
_exptl_absorpt_coefficient_mu 1.629
_exptl_absorpt_correction_T_max 0.7452
_exptl_absorpt_correction_T_min 0.6502
_exptl_absorpt_correction_type multi-scan
_exptl_absorpt_process_details
;
 SADABS 2016/2: Krause, L., Herbst-Irmer, R., Sheldrick G.M. & Stalke D.,
 J. Appl. Cryst. 48 (2015) 3-10
;
_exptl_crystal_colour pink
_exptl_crystal_density_diffrn 1.690
_exptl_crystal_description block
_exptl_crystal_F_000 5024
_exptl_crystal_size_max 0.250
_exptl_crystal_size_mid 0.250
_exptl_crystal_size_min 0.230
_refine_diff_density_max 0.391
_refine_diff_density_min -0.303
_refine_diff_density_rms 0.068
_refine_ls_extinction_method none
_refine_ls_goodness_of_fit_ref 1.035
_refine_ls_hydrogen_treatment constr
_refine_ls_matrix_type full
_refine_ls_number_parameters 644
_refine_ls_number_reflns 8616
_refine_ls_number_restraints 0
_refine_ls_restrained_S_all 1.035
_refine_ls_R_factor_all 0.0574
_refine_ls_R_factor_gt 0.0348
_refine_ls_shift/su_max 0.002
_refine_ls_shift/su_mean 0.000
_refine_ls_structure_factor_coef Fsqd
_refine_ls_weighting_details 'w=1/[\s^2^(Fo^2^)+(0.0276P)^2^+10.9322P] where P=(Fo^2^+2Fc^2^)/3'
_refine_ls_weighting_scheme calc
_refine_ls_wR_factor_gt 0.0666
_refine_ls_wR_factor_ref 0.0742
_reflns_Friedel_coverage 0.000
_reflns_number_gt 6670
_reflns_number_total 8616
_reflns_threshold_expression 'I > 2\s(I)'
_cod_data_source_file d1ce00440a2.cif
_cod_data_source_block Co4_T4A
_cod_depositor_comments 'Adding full bibliography for 7242862--7242865.cif.'
_cod_original_cell_volume 9763(2)
_cod_database_code 7242863
_shelx_shelxl_version_number 2017/1
_shelx_space_group_comment
;
The symmetry employed for this shelxl refinement is uniquely defined
by the following loop, which should always be used as a source of
symmetry information in preference to the above space-group names.
They are only intended as comments.
;
_shelx_estimated_absorpt_t_min 0.686
_shelx_estimated_absorpt_t_max 0.706

loop_
_space_group_symop_operation_xyz
'x, y, z'
'-x+1/2, -y, z+1/2'
'-x, y+1/2, -z+1/2'
'x+1/2, -y+1/2, -z'
'-x, -y, -z'
'x-1/2, y, -z-1/2'
'x, -y-1/2, z-1/2'
'-x-1/2, y-1/2, z'

loop_
_atom_site_label
_atom_site_type_symbol
_atom_site_fract_x
_atom_site_fract_y
_atom_site_fract_z
_atom_site_U_iso_or_equiv
_atom_site_adp_type
_atom_site_occupancy
_atom_site_site_symmetry_order
_atom_site_calc_flag
_atom_site_refinement_flags_posn
_atom_site_refinement_flags_adp
_atom_site_refinement_flags_occupancy
_atom_site_disorder_assembly
_atom_site_disorder_group
Co1 Co 0.48829(2) 0.51508(2) 0.77851(2) 0.02332(10) Uani 1 1 d . . . . .
Co2 Co 0.33439(2) 0.56161(2) 0.74799(2) 0.02266(10) Uani 1 1 d . . . . .
Co3 Co 0.38456(2) 0.61098(2) 0.63525(2) 0.02535(11) Uani 1 1 d . . . . .
Co4 Co 0.53828(2) 0.56338(2) 0.66365(2) 0.02453(11) Uani 1 1 d . . . . .
S1 S 0.50497(4) 0.38503(4) 0.79948(3) 0.02878(18) Uani 1 1 d . . . . .
S2 S 0.24643(4) 0.46422(4) 0.75094(3) 0.02914(18) Uani 1 1 d . . . . .
S3 S 0.33006(4) 0.54960(5) 0.55932(3) 0.0370(2) Uani 1 1 d . . . . .
S4 S 0.58754(4) 0.46595(5) 0.60647(3) 0.0353(2) Uani 1 1 d . . . . .
Cl1 Cl 0.44780(3) 0.62512(4) 0.72228(3) 0.02481(17) Uani 1 1 d . . . . .
O1 O 0.39450(9) 0.48107(10) 0.76546(8) 0.0253(5) Uani 1 1 d . . . . .
O2 O 0.33471(9) 0.53325(11) 0.67272(7) 0.0263(5) Uani 1 1 d . . . . .
O3 O 0.46094(10) 0.54888(11) 0.61546(8) 0.0290(5) Uani 1 1 d . . . . .
O4 O 0.51823(10) 0.47866(10) 0.70783(8) 0.0265(5) Uani 1 1 d . . . . .
O5 O 0.61602(10) 0.59095(12) 0.70993(9) 0.0353(5) Uani 1 1 d . . . . .
O6 O 0.58065(10) 0.55736(12) 0.78897(8) 0.0351(5) Uani 1 1 d . . . . .
O7 O 0.27776(10) 0.64908(12) 0.73022(8) 0.0328(5) Uani 1 1 d . . . . .
O8 O 0.30985(11) 0.68065(12) 0.65019(9) 0.0388(6) Uani 1 1 d . . . . .
N1 N 0.45259(11) 0.55771(14) 0.84666(10) 0.0285(6) Uani 1 1 d . . . . .
N2 N 0.33717(11) 0.59227(13) 0.82473(9) 0.0264(6) Uani 1 1 d . . . . .
N3 N 0.27665(12) 0.64340(16) 0.89595(10) 0.0378(7) Uani 1 1 d . . . . .
N4 N 0.45090(13) 0.59249(16) 0.93145(10) 0.0397(7) Uani 1 1 d . . . . .
N5 N 0.32397(14) 0.66142(18) 0.97615(11) 0.0529(9) Uani 1 1 d . . . . .
H5A H 0.286456 0.679178 0.986318 0.063 Uiso 1 1 calc R U . . .
H5B H 0.357343 0.658660 0.997114 0.063 Uiso 1 1 calc R U . . .
N6 N 0.43878(12) 0.69595(13) 0.60228(10) 0.0277(6) Uani 1 1 d . . . . .
N7 N 0.55408(11) 0.65845(13) 0.62237(9) 0.0242(6) Uani 1 1 d . . . . .
N8 N 0.60686(12) 0.74659(14) 0.58238(9) 0.0298(6) Uani 1 1 d . . . . .
H8 H 0.639119 0.772208 0.570624 0.036 Uiso 1 1 calc R U . . .
N9 N 0.43395(13) 0.80045(14) 0.54974(10) 0.0359(7) Uani 1 1 d . . . . .
N10 N 0.52785(14) 0.86206(16) 0.52243(12) 0.0489(8) Uani 1 1 d . . . . .
H10A H 0.501979 0.890294 0.505650 0.059 Uiso 1 1 calc R U . . .
H10B H 0.570668 0.868166 0.521791 0.059 Uiso 1 1 calc R U . . .
C1 C 0.37458(14) 0.41510(16) 0.77122(11) 0.0233(7) Uani 1 1 d . . . . .
C2 C 0.41973(14) 0.36130(16) 0.78517(11) 0.0256(7) Uani 1 1 d . . . . .
C3 C 0.39876(16) 0.29160(17) 0.78921(12) 0.0338(8) Uani 1 1 d . . . . .
H3 H 0.429668 0.256440 0.797357 0.041 Uiso 1 1 calc R U . . .
C4 C 0.33218(17) 0.27412(18) 0.78119(13) 0.0404(9) Uani 1 1 d . . . . .
H4 H 0.318295 0.227270 0.783562 0.048 Uiso 1 1 calc R U . . .
C5 C 0.28635(16) 0.32665(18) 0.76964(13) 0.0352(8) Uani 1 1 d . . . . .
H5 H 0.241251 0.315072 0.765514 0.042 Uiso 1 1 calc R U . . .
C6 C 0.30657(15) 0.39615(16) 0.76411(11) 0.0267(7) Uani 1 1 d . . . . .
C7 C 0.28296(14) 0.50007(16) 0.65169(12) 0.0272(7) Uani 1 1 d . . . . .
C8 C 0.23707(14) 0.46198(17) 0.68250(12) 0.0278(7) Uani 1 1 d . . . . .
C9 C 0.18272(16) 0.42760(19) 0.66016(14) 0.0393(9) Uani 1 1 d . . . . .
H9 H 0.152775 0.402569 0.680760 0.047 Uiso 1 1 calc R U . . .
C10 C 0.17288(18) 0.4304(2) 0.60745(15) 0.0504(10) Uani 1 1 d . . . . .
H10 H 0.136194 0.407553 0.592728 0.060 Uiso 1 1 calc R U . . .
C11 C 0.21735(16) 0.4669(2) 0.57676(14) 0.0443(9) Uani 1 1 d . . . . .
H11 H 0.210638 0.468374 0.541304 0.053 Uiso 1 1 calc R U . . .
C12 C 0.27201(15) 0.50140(18) 0.59819(12) 0.0329(8) Uani 1 1 d . . . . .
C13 C 0.45640(16) 0.49780(17) 0.58103(12) 0.0305(7) Uani 1 1 d . . . . .
C14 C 0.39745(16) 0.48782(17) 0.55179(12) 0.0330(8) Uani 1 1 d . . . . .
C15 C 0.3927(2) 0.4326(2) 0.51713(13) 0.0487(10) Uani 1 1 d . . . . .
H15 H 0.353412 0.426539 0.498172 0.058 Uiso 1 1 calc R U . . .
C16 C 0.4452(2) 0.3869(2) 0.51046(15) 0.0607(12) Uani 1 1 d . . . . .
H16 H 0.440841 0.348878 0.487950 0.073 Uiso 1 1 calc R U . . .
C17 C 0.5048(2) 0.3967(2) 0.53696(14) 0.0508(10) Uani 1 1 d . . . . .
H17 H 0.540858 0.366390 0.531266 0.061 Uiso 1 1 calc R U . . .
C18 C 0.51088(16) 0.45164(17) 0.57196(12) 0.0344(8) Uani 1 1 d . . . . .
C19 C 0.54822(14) 0.41673(15) 0.70160(12) 0.0256(7) Uani 1 1 d . . . . .
C20 C 0.58246(15) 0.40007(17) 0.65580(13) 0.0327(8) Uani 1 1 d . . . . .
C21 C 0.61191(18) 0.33390(18) 0.64908(15) 0.0451(9) Uani 1 1 d . . . . .
H21 H 0.633460 0.323307 0.618234 0.054 Uiso 1 1 calc R U . . .
C22 C 0.60942(19) 0.28415(19) 0.68758(16) 0.0541(11) Uani 1 1 d . . . . .
H22 H 0.629363 0.240124 0.682901 0.065 Uiso 1 1 calc R U . . .
C23 C 0.57712(17) 0.29986(17) 0.73331(15) 0.0423(9) Uani 1 1 d . . . . .
H23 H 0.575800 0.266414 0.759570 0.051 Uiso 1 1 calc R U . . .
C24 C 0.54661(14) 0.36524(16) 0.74036(12) 0.0283(7) Uani 1 1 d . . . . .
C25 C 0.48452(16) 0.56323(18) 0.89274(13) 0.0371(8) Uani 1 1 d . . . . .
H25 H 0.528324 0.547113 0.897028 0.044 Uiso 1 1 calc R U . . .
C26 C 0.39104(14) 0.58607(16) 0.85728(11) 0.0253(7) Uani 1 1 d . . . . .
C27 C 0.28355(15) 0.62005(18) 0.84773(12) 0.0336(8) Uani 1 1 d . . . . .
H27 H 0.245372 0.623710 0.827228 0.040 Uiso 1 1 calc R U . . .
C28 C 0.33045(16) 0.63795(18) 0.92744(12) 0.0351(8) Uani 1 1 d . . . . .
C29 C 0.38936(15) 0.60720(17) 0.90872(12) 0.0297(7) Uani 1 1 d . . . . .
C30 C 0.61238(15) 0.68637(17) 0.60936(11) 0.0293(7) Uani 1 1 d . . . . .
H30 H 0.653462 0.666199 0.618068 0.035 Uiso 1 1 calc R U . . .
C31 C 0.50685(14) 0.70373(15) 0.60163(11) 0.0228(7) Uani 1 1 d . . . . .
C32 C 0.40776(16) 0.74640(18) 0.57568(12) 0.0355(8) Uani 1 1 d . . . . .
H32 H 0.361111 0.743489 0.575135 0.043 Uiso 1 1 calc R U . . .
C33 C 0.50148(15) 0.80861(17) 0.54952(12) 0.0318(8) Uani 1 1 d . . . . .
C34 C 0.53876(14) 0.75908(16) 0.57735(11) 0.0263(7) Uani 1 1 d . . . . .
C35 C 0.62074(15) 0.58469(18) 0.75778(15) 0.0372(8) Uani 1 1 d . . . . .
H35 H 0.659781 0.603076 0.772217 0.045 Uiso 1 1 calc R U . . .
C36 C 0.27580(16) 0.68591(19) 0.69040(14) 0.0377(8) Uani 1 1 d . . . . .
H36 H 0.244552 0.722484 0.690695 0.045 Uiso 1 1 calc R U . . .
O9 O 0.71959(18) 0.7470(2) 0.45926(13) 0.0911(11) Uani 1 1 d . . . . .
N11 N 0.6430(2) 0.7327(2) 0.39427(14) 0.0714(11) Uani 1 1 d . . . . .
C37 C 0.6936(3) 0.7134(3) 0.4240(2) 0.0779(14) Uani 1 1 d . . . . .
H37 H 0.711791 0.668944 0.417513 0.094 Uiso 1 1 calc R U . . .
C38 C 0.6142(3) 0.6828(3) 0.3571(2) 0.110(2) Uani 1 1 d . . . . .
H38A H 0.640933 0.640596 0.356241 0.165 Uiso 1 1 calc R U . . .
H38B H 0.613534 0.704061 0.323529 0.165 Uiso 1 1 calc R U . . .
H38C H 0.569122 0.671139 0.367284 0.165 Uiso 1 1 calc R U . . .
C39 C 0.6143(4) 0.7999(4) 0.4010(3) 0.163(4) Uani 1 1 d . . . . .
H39A H 0.577359 0.796664 0.424658 0.245 Uiso 1 1 calc R U . . .
H39B H 0.598506 0.817278 0.368432 0.245 Uiso 1 1 calc R U . . .
H39C H 0.647514 0.831738 0.414545 0.245 Uiso 1 1 calc R U . . .
C40 C 0.7299(3) 0.8855(4) 0.5575(2) 0.125(3) Uani 1 1 d . . . . .
H40A H 0.761656 0.853869 0.574025 0.150 Uiso 1 1 calc R U . . .
H40B H 0.754750 0.913813 0.532793 0.150 Uiso 1 1 calc R U . . .
O10 O 0.68276(13) 0.84472(17) 0.53065(11) 0.0659(8) Uani 1 1 d . . . . .
H10C H 0.702237 0.819256 0.509877 0.099 Uiso 1 1 calc R U . . .
C41 C 0.7032(4) 0.9302(4) 0.5946(3) 0.152(3) Uani 1 1 d . . . . .
H41A H 0.680166 0.902644 0.620157 0.228 Uiso 1 1 calc R U . . .
H41B H 0.672170 0.962298 0.578647 0.228 Uiso 1 1 calc R U . . .
H41C H 0.738800 0.956443 0.610596 0.228 Uiso 1 1 calc R U . . .

loop_
_atom_site_aniso_label
_atom_site_aniso_U_11
_atom_site_aniso_U_22
_atom_site_aniso_U_33
_atom_site_aniso_U_23
_atom_site_aniso_U_13
_atom_site_aniso_U_12
Co1 0.0197(2) 0.0216(2) 0.0286(2) -0.00369(18) 0.00050(17) -0.00085(17)
Co2 0.0216(2) 0.0216(2) 0.0248(2) -0.00274(18) -0.00181(17) 0.00118(17)
Co3 0.0233(2) 0.0239(2) 0.0289(2) 0.00137(19) 0.00102(18) -0.00053(18)
Co4 0.0239(2) 0.0188(2) 0.0309(2) 0.00122(18) 0.00015(18) 0.00075(17)
S1 0.0260(4) 0.0257(4) 0.0346(5) 0.0049(4) -0.0037(3) -0.0004(3)
S2 0.0215(4) 0.0330(5) 0.0330(4) -0.0010(4) 0.0016(3) -0.0024(3)
S3 0.0373(5) 0.0460(6) 0.0279(5) 0.0025(4) -0.0056(4) -0.0053(4)
S4 0.0344(4) 0.0318(5) 0.0396(5) -0.0001(4) 0.0128(4) 0.0044(4)
Cl1 0.0241(4) 0.0187(4) 0.0317(4) -0.0031(3) -0.0007(3) 0.0007(3)
O1 0.0216(10) 0.0164(11) 0.0378(12) -0.0006(9) -0.0030(9) -0.0029(9)
O2 0.0251(11) 0.0281(12) 0.0259(11) -0.0006(9) -0.0039(9) -0.0081(9)
O3 0.0296(11) 0.0245(12) 0.0330(12) -0.0089(10) -0.0030(9) 0.0013(9)
O4 0.0323(11) 0.0147(11) 0.0324(12) 0.0004(9) 0.0041(9) 0.0082(9)
O5 0.0256(11) 0.0409(14) 0.0393(14) 0.0079(11) -0.0034(10) -0.0056(10)
O6 0.0223(11) 0.0447(14) 0.0383(13) 0.0008(11) -0.0022(10) -0.0066(10)
O7 0.0285(11) 0.0344(13) 0.0353(13) 0.0057(11) 0.0030(10) 0.0094(10)
O8 0.0332(12) 0.0408(15) 0.0424(14) 0.0115(12) 0.0083(11) 0.0123(11)
N1 0.0201(13) 0.0348(16) 0.0304(15) -0.0073(12) -0.0023(11) 0.0024(12)
N2 0.0227(13) 0.0287(15) 0.0277(14) -0.0024(12) -0.0012(11) 0.0033(11)
N3 0.0287(14) 0.054(2) 0.0303(16) -0.0101(14) 0.0017(12) 0.0066(14)
N4 0.0302(15) 0.057(2) 0.0319(16) -0.0156(15) -0.0054(13) 0.0059(14)
N5 0.0362(16) 0.091(3) 0.0312(17) -0.0265(17) -0.0016(13) 0.0168(17)
N6 0.0254(13) 0.0266(15) 0.0310(15) 0.0052(12) 0.0031(11) 0.0027(11)
N7 0.0230(13) 0.0234(14) 0.0263(14) -0.0013(11) 0.0016(11) -0.0003(11)
N8 0.0245(13) 0.0313(16) 0.0336(15) 0.0039(13) 0.0001(11) -0.0062(12)
N9 0.0311(15) 0.0361(17) 0.0405(17) 0.0166(14) 0.0047(13) 0.0063(13)
N10 0.0403(17) 0.0473(19) 0.059(2) 0.0325(16) -0.0014(15) -0.0049(15)
C1 0.0269(16) 0.0224(17) 0.0207(16) -0.0018(13) 0.0014(13) -0.0025(13)
C2 0.0265(16) 0.0250(17) 0.0253(17) 0.0016(14) -0.0015(13) -0.0032(14)
C3 0.0389(19) 0.0235(18) 0.039(2) 0.0089(15) -0.0033(15) -0.0012(15)
C4 0.046(2) 0.0237(19) 0.051(2) 0.0094(17) -0.0045(18) -0.0139(16)
C5 0.0292(17) 0.034(2) 0.042(2) 0.0063(17) -0.0026(15) -0.0144(16)
C6 0.0269(16) 0.0266(18) 0.0267(17) 0.0000(14) 0.0019(13) -0.0037(14)
C7 0.0219(15) 0.0250(18) 0.0346(18) -0.0053(14) -0.0055(13) 0.0008(13)
C8 0.0183(15) 0.0311(18) 0.0341(18) -0.0047(15) -0.0017(13) -0.0006(13)
C9 0.0266(17) 0.043(2) 0.048(2) -0.0056(18) -0.0016(16) -0.0109(16)
C10 0.035(2) 0.062(3) 0.054(3) -0.014(2) -0.0121(18) -0.0180(19)
C11 0.038(2) 0.062(3) 0.034(2) -0.0096(19) -0.0103(16) -0.0097(18)
C12 0.0305(17) 0.037(2) 0.0310(19) -0.0044(16) -0.0053(14) -0.0017(15)
C13 0.0388(18) 0.0291(19) 0.0234(17) 0.0016(15) 0.0081(14) -0.0064(15)
C14 0.0407(19) 0.036(2) 0.0227(17) -0.0024(15) 0.0055(14) -0.0077(16)
C15 0.055(2) 0.062(3) 0.029(2) -0.0143(19) 0.0031(17) -0.018(2)
C16 0.073(3) 0.062(3) 0.047(3) -0.031(2) 0.007(2) -0.004(2)
C17 0.062(3) 0.047(2) 0.044(2) -0.0178(19) 0.013(2) 0.009(2)
C18 0.0402(19) 0.033(2) 0.0295(18) -0.0047(15) 0.0110(15) 0.0000(16)
C19 0.0208(15) 0.0151(16) 0.0409(19) -0.0026(14) 0.0005(14) 0.0011(13)
C20 0.0298(17) 0.0252(18) 0.043(2) -0.0026(16) 0.0078(15) 0.0046(14)
C21 0.050(2) 0.030(2) 0.056(2) -0.0070(19) 0.0172(19) 0.0124(17)
C22 0.061(2) 0.024(2) 0.077(3) -0.005(2) 0.015(2) 0.0175(18)
C23 0.045(2) 0.0201(18) 0.062(3) 0.0079(17) 0.0053(18) 0.0029(16)
C24 0.0251(16) 0.0168(16) 0.043(2) -0.0008(15) 0.0004(14) -0.0001(13)
C25 0.0246(16) 0.048(2) 0.039(2) -0.0134(17) -0.0065(15) 0.0036(16)
C26 0.0255(16) 0.0222(17) 0.0283(17) -0.0012(14) -0.0002(13) -0.0021(13)
C27 0.0266(17) 0.041(2) 0.0330(19) -0.0024(16) -0.0031(14) 0.0066(15)
C28 0.0334(18) 0.044(2) 0.0278(19) -0.0073(16) 0.0014(15) 0.0008(16)
C29 0.0266(16) 0.0360(19) 0.0266(17) -0.0059(15) -0.0026(13) -0.0001(15)
C30 0.0263(16) 0.033(2) 0.0283(18) 0.0005(15) -0.0031(14) 0.0004(15)
C31 0.0281(16) 0.0195(16) 0.0209(15) -0.0027(13) 0.0023(13) 0.0013(13)
C32 0.0269(17) 0.042(2) 0.038(2) 0.0110(17) 0.0029(15) 0.0066(16)
C33 0.0352(18) 0.0310(19) 0.0292(18) 0.0035(15) 0.0015(14) 0.0010(15)
C34 0.0302(16) 0.0241(17) 0.0247(17) 0.0006(14) -0.0003(13) 0.0011(14)
C35 0.0197(16) 0.038(2) 0.054(3) 0.0008(18) -0.0080(16) -0.0058(15)
C36 0.0286(17) 0.035(2) 0.049(2) 0.0036(18) 0.0029(17) 0.0133(16)
O9 0.093(2) 0.111(3) 0.070(2) -0.012(2) -0.0173(19) 0.018(2)
N11 0.074(3) 0.088(3) 0.052(2) 0.002(2) 0.006(2) 0.020(2)
C37 0.081(3) 0.083(4) 0.069(3) 0.006(3) 0.006(3) 0.026(3)
C38 0.125(5) 0.142(6) 0.063(3) -0.009(4) 0.002(3) -0.035(4)
C39 0.204(8) 0.177(7) 0.109(5) -0.020(5) -0.034(5) 0.134(7)
C40 0.086(4) 0.187(7) 0.100(5) -0.037(5) 0.022(4) -0.079(5)
O10 0.0580(17) 0.081(2) 0.059(2) 0.0017(16) 0.0092(14) -0.0194(16)
C41 0.181(8) 0.143(7) 0.131(6) -0.075(5) 0.006(6) -0.021(6)

loop_
_atom_type_symbol
_atom_type_description
_atom_type_scat_dispersion_real
_atom_type_scat_dispersion_imag
_atom_type_scat_source
C C 0.0033 0.0016 'International Tables Vol C Tables 4.2.6.8 and 6.1.1.4'
H H 0.0000 0.0000 'International Tables Vol C Tables 4.2.6.8 and 6.1.1.4'
Co Co 0.3494 0.9721 'International Tables Vol C Tables 4.2.6.8 and 6.1.1.4'
O O 0.0106 0.0060 'International Tables Vol C Tables 4.2.6.8 and 6.1.1.4'
S S 0.1246 0.1234 'International Tables Vol C Tables 4.2.6.8 and 6.1.1.4'
Cl Cl 0.1484 0.1585 'International Tables Vol C Tables 4.2.6.8 and 6.1.1.4'
N N 0.0061 0.0033 'International Tables Vol C Tables 4.2.6.8 and 6.1.1.4'

loop_
_geom_angle_atom_site_label_1
_geom_angle_atom_site_label_2
_geom_angle_atom_site_label_3
_geom_angle
_geom_angle_site_symmetry_1
_geom_angle_site_symmetry_3
_geom_angle_publ_flag
O1 Co1 O6 175.12(9) . . ?
O1 Co1 O4 90.67(8) . . ?
O6 Co1 O4 89.35(8) . . ?
O1 Co1 N1 87.11(9) . . ?
O6 Co1 N1 92.49(9) . . ?
O4 Co1 N1 175.12(9) . . ?
O1 Co1 S1 81.21(6) . . ?
O6 Co1 S1 103.60(7) . . ?
O4 Co1 S1 80.12(6) . . ?
N1 Co1 S1 103.82(8) . . ?
O1 Co1 Cl1 82.90(6) . . ?
O6 Co1 Cl1 92.28(7) . . ?
O4 Co1 Cl1 81.96(6) . . ?
N1 Co1 Cl1 93.44(7) . . ?
S1 Co1 Cl1 155.81(3) . . ?
O1 Co2 O2 90.88(8) . . ?
O1 Co2 O7 176.22(8) . . ?
O2 Co2 O7 89.91(8) . . ?
O1 Co2 N2 88.81(9) . . ?
O2 Co2 N2 178.08(9) . . ?
O7 Co2 N2 90.29(9) . . ?
O1 Co2 S2 81.52(6) . . ?
O2 Co2 S2 80.76(6) . . ?
O7 Co2 S2 102.25(6) . . ?
N2 Co2 S2 101.06(7) . . ?
O1 Co2 Cl1 83.79(6) . . ?
O2 Co2 Cl1 82.77(6) . . ?
O7 Co2 Cl1 92.64(6) . . ?
N2 Co2 Cl1 95.32(7) . . ?
S2 Co2 Cl1 157.69(3) . . ?
O3 Co3 O2 94.02(8) . . ?
O3 Co3 O8 174.57(9) . . ?
O2 Co3 O8 91.17(9) . . ?
O3 Co3 N6 87.37(9) . . ?
O2 Co3 N6 175.10(9) . . ?
O8 Co3 N6 87.59(9) . . ?
O3 Co3 S3 81.71(6) . . ?
O2 Co3 S3 80.26(6) . . ?
O8 Co3 S3 97.63(7) . . ?
N6 Co3 S3 104.60(7) . . ?
O3 Co3 Cl1 85.12(6) . . ?
O2 Co3 Cl1 83.94(6) . . ?
O8 Co3 Cl1 97.02(7) . . ?
N6 Co3 Cl1 91.50(7) . . ?
S3 Co3 Cl1 158.61(3) . . ?
O3 Co4 O4 95.43(9) . . ?
O3 Co4 O5 172.85(9) . . ?
O4 Co4 O5 91.06(9) . . ?
O3 Co4 N7 85.09(9) . . ?
O4 Co4 N7 174.46(9) . . ?
O5 Co4 N7 88.17(9) . . ?
O3 Co4 S4 80.44(6) . . ?
O4 Co4 S4 80.40(6) . . ?
O5 Co4 S4 103.66(7) . . ?
N7 Co4 S4 105.12(7) . . ?
O3 Co4 Cl1 84.02(6) . . ?
O4 Co4 Cl1 83.57(6) . . ?
O5 Co4 Cl1 93.76(7) . . ?
N7 Co4 Cl1 91.00(7) . . ?
S4 Co4 Cl1 156.42(3) . . ?
C24 S1 C2 102.05(14) . . ?
C24 S1 Co1 94.56(10) . . ?
C2 S1 Co1 94.26(10) . . ?
C8 S2 C6 104.04(14) . . ?
C8 S2 Co2 93.39(10) . . ?
C6 S2 Co2 93.80(10) . . ?
C12 S3 C14 102.34(15) . . ?
C12 S3 Co3 94.11(11) . . ?
C14 S3 Co3 93.63(11) . . ?
C20 S4 C18 101.80(15) . . ?
C20 S4 Co4 93.70(11) . . ?
C18 S4 Co4 94.15(11) . . ?
Co3 Cl1 Co4 77.48(3) . . ?
Co3 Cl1 Co2 76.06(2) . . ?
Co4 Cl1 Co2 121.94(3) . . ?
Co3 Cl1 Co1 122.80(3) . . ?
Co4 Cl1 Co1 76.31(2) . . ?
Co2 Cl1 Co1 76.42(2) . . ?
C1 O1 Co2 124.75(17) . . ?
C1 O1 Co1 124.42(17) . . ?
Co2 O1 Co1 110.68(9) . . ?
C7 O2 Co3 121.86(19) . . ?
C7 O2 Co2 121.38(18) . . ?
Co3 O2 Co2 105.84(9) . . ?
C13 O3 Co3 123.71(19) . . ?
C13 O3 Co4 125.18(19) . . ?
Co3 O3 Co4 110.22(9) . . ?
C19 O4 Co4 123.08(18) . . ?
C19 O4 Co1 122.53(18) . . ?
Co4 O4 Co1 107.50(9) . . ?
C35 O5 Co4 128.4(2) . . ?
C35 O6 Co1 131.1(2) . . ?
C36 O7 Co2 130.8(2) . . ?
C36 O8 Co3 127.7(2) . . ?
C25 N1 C26 102.2(2) . . ?
C25 N1 Co1 128.4(2) . . ?
C26 N1 Co1 129.3(2) . . ?
C27 N2 C26 112.6(3) . . ?
C27 N2 Co2 121.3(2) . . ?
C26 N2 Co2 126.07(19) . . ?
C27 N3 C28 117.4(3) . . ?
C25 N4 C29 101.9(3) . . ?
C28 N5 H5A 120.0 . . ?
C28 N5 H5B 120.0 . . ?
H5A N5 H5B 120.0 . . ?
C32 N6 C31 112.2(3) . . ?
C32 N6 Co3 121.2(2) . . ?
C31 N6 Co3 126.4(2) . . ?
C30 N7 C31 104.5(2) . . ?
C30 N7 Co4 126.9(2) . . ?
C31 N7 Co4 128.52(19) . . ?
C30 N8 C34 105.9(2) . . ?
C30 N8 H8 127.0 . . ?
C34 N8 H8 127.0 . . ?
C32 N9 C33 118.6(3) . . ?
C33 N10 H10A 120.0 . . ?
C33 N10 H10B 120.0 . . ?
H10A N10 H10B 120.0 . . ?
O1 C1 C2 121.5(3) . . ?
O1 C1 C6 120.9(3) . . ?
C2 C1 C6 117.6(3) . . ?
C3 C2 C1 121.0(3) . . ?
C3 C2 S1 120.5(2) . . ?
C1 C2 S1 118.5(2) . . ?
C4 C3 C2 120.3(3) . . ?
C4 C3 H3 119.8 . . ?
C2 C3 H3 119.8 . . ?
C3 C4 C5 119.6(3) . . ?
C3 C4 H4 120.2 . . ?
C5 C4 H4 120.2 . . ?
C6 C5 C4 120.9(3) . . ?
C6 C5 H5 119.5 . . ?
C4 C5 H5 119.5 . . ?
C5 C6 C1 120.5(3) . . ?
C5 C6 S2 120.6(2) . . ?
C1 C6 S2 118.9(2) . . ?
O2 C7 C12 121.3(3) . . ?
O2 C7 C8 120.8(3) . . ?
C12 C7 C8 117.9(3) . . ?
C9 C8 C7 120.4(3) . . ?
C9 C8 S2 120.5(2) . . ?
C7 C8 S2 118.9(2) . . ?
C10 C9 C8 120.4(3) . . ?
C10 C9 H9 119.8 . . ?
C8 C9 H9 119.8 . . ?
C11 C10 C9 120.0(3) . . ?
C11 C10 H10 120.0 . . ?
C9 C10 H10 120.0 . . ?
C10 C11 C12 120.6(3) . . ?
C10 C11 H11 119.7 . . ?
C12 C11 H11 119.7 . . ?
C11 C12 C7 120.7(3) . . ?
C11 C12 S3 121.5(3) . . ?
C7 C12 S3 117.9(2) . . ?
O3 C13 C14 121.3(3) . . ?
O3 C13 C18 120.9(3) . . ?
C14 C13 C18 117.8(3) . . ?
C15 C14 C13 120.6(3) . . ?
C15 C14 S3 120.8(3) . . ?
C13 C14 S3 118.5(2) . . ?
C16 C15 C14 120.5(4) . . ?
C16 C15 H15 119.8 . . ?
C14 C15 H15 119.8 . . ?
C15 C16 C17 120.5(4) . . ?
C15 C16 H16 119.8 . . ?
C17 C16 H16 119.8 . . ?
C16 C17 C18 120.1(4) . . ?
C16 C17 H17 120.0 . . ?
C18 C17 H17 120.0 . . ?
C17 C18 C13 120.4(3) . . ?
C17 C18 S4 121.1(3) . . ?
C13 C18 S4 118.5(2) . . ?
O4 C19 C24 121.1(3) . . ?
O4 C19 C20 121.3(3) . . ?
C24 C19 C20 117.6(3) . . ?
C21 C20 C19 120.7(3) . . ?
C21 C20 S4 120.8(3) . . ?
C19 C20 S4 118.5(2) . . ?
C22 C21 C20 120.6(3) . . ?
C22 C21 H21 119.7 . . ?
C20 C21 H21 119.7 . . ?
C21 C22 C23 119.6(3) . . ?
C21 C22 H22 120.2 . . ?
C23 C22 H22 120.2 . . ?
C22 C23 C24 120.5(3) . . ?
C22 C23 H23 119.7 . . ?
C24 C23 H23 119.7 . . ?
C23 C24 C19 120.9(3) . . ?
C23 C24 S1 120.2(3) . . ?
C19 C24 S1 118.9(2) . . ?
N4 C25 N1 117.5(3) . . ?
N4 C25 H25 121.2 . . ?
N1 C25 H25 121.2 . . ?
N1 C26 N2 127.7(3) . . ?
N1 C26 C29 109.1(3) . . ?
N2 C26 C29 123.2(3) . . ?
N2 C27 N3 129.3(3) . . ?
N2 C27 H27 115.3 . . ?
N3 C27 H27 115.3 . . ?
N5 C28 N3 117.8(3) . . ?
N5 C28 C29 123.0(3) . . ?
N3 C28 C29 119.1(3) . . ?
N4 C29 C26 109.2(3) . . ?
N4 C29 C28 132.6(3) . . ?
C26 C29 C28 118.2(3) . . ?
N7 C30 N8 113.7(3) . . ?
N7 C30 H30 123.2 . . ?
N8 C30 H30 123.2 . . ?
N6 C31 C34 123.1(3) . . ?
N6 C31 N7 127.2(3) . . ?
C34 C31 N7 109.6(2) . . ?
N6 C32 N9 129.2(3) . . ?
N6 C32 H32 115.4 . . ?
N9 C32 H32 115.4 . . ?
N10 C33 N9 118.5(3) . . ?
N10 C33 C34 124.7(3) . . ?
N9 C33 C34 116.7(3) . . ?
C31 C34 N8 106.2(3) . . ?
C31 C34 C33 120.1(3) . . ?
N8 C34 C33 133.2(3) . . ?
O6 C35 O5 129.4(3) . . ?
O6 C35 H35 115.3 . . ?
O5 C35 H35 115.3 . . ?
O7 C36 O8 129.2(3) . . ?
O7 C36 H36 115.4 . . ?
O8 C36 H36 115.4 . . ?
C37 N11 C39 119.2(5) . . ?
C37 N11 C38 120.4(5) . . ?
C39 N11 C38 120.3(5) . . ?
O9 C37 N11 127.8(5) . . ?
O9 C37 H37 116.1 . . ?
N11 C37 H37 116.1 . . ?
N11 C38 H38A 109.5 . . ?
N11 C38 H38B 109.5 . . ?
H38A C38 H38B 109.5 . . ?
N11 C38 H38C 109.5 . . ?
H38A C38 H38C 109.5 . . ?
H38B C38 H38C 109.5 . . ?
N11 C39 H39A 109.5 . . ?
N11 C39 H39B 109.5 . . ?
H39A C39 H39B 109.5 . . ?
N11 C39 H39C 109.5 . . ?
H39A C39 H39C 109.5 . . ?
H39B C39 H39C 109.5 . . ?
C41 C40 O10 115.1(5) . . ?
C41 C40 H40A 108.5 . . ?
O10 C40 H40A 108.5 . . ?
C41 C40 H40B 108.5 . . ?
O10 C40 H40B 108.5 . . ?
H40A C40 H40B 107.5 . . ?
C40 O10 H10C 109.5 . . ?
C40 C41 H41A 109.5 . . ?
C40 C41 H41B 109.5 . . ?
H41A C41 H41B 109.5 . . ?
C40 C41 H41C 109.5 . . ?
H41A C41 H41C 109.5 . . ?
H41B C41 H41C 109.5 . . ?

loop_
_geom_bond_atom_site_label_1
_geom_bond_atom_site_label_2
_geom_bond_distance
_geom_bond_site_symmetry_2
_geom_bond_publ_flag
Co1 O1 2.0029(19) . ?
Co1 O6 2.022(2) . ?
Co1 O4 2.048(2) . ?
Co1 N1 2.069(2) . ?
Co1 S1 2.5401(9) . ?
Co1 Cl1 2.6660(9) . ?
Co2 O1 1.9886(19) . ?
Co2 O2 2.025(2) . ?
Co2 O7 2.054(2) . ?
Co2 N2 2.075(2) . ?
Co2 S2 2.5417(9) . ?
Co2 Cl1 2.6419(8) . ?
Co3 O3 1.988(2) . ?
Co3 O2 2.022(2) . ?
Co3 O8 2.024(2) . ?
Co3 N6 2.116(2) . ?
Co3 S3 2.5306(10) . ?
Co3 Cl1 2.5990(9) . ?
Co4 O3 2.002(2) . ?
Co4 O4 2.010(2) . ?
Co4 O5 2.027(2) . ?
Co4 N7 2.116(2) . ?
Co4 S4 2.5605(9) . ?
Co4 Cl1 2.6304(8) . ?
S1 C24 1.783(3) . ?
S1 C2 1.793(3) . ?
S2 C8 1.786(3) . ?
S2 C6 1.790(3) . ?
S3 C12 1.784(3) . ?
S3 C14 1.789(3) . ?
S4 C20 1.789(3) . ?
S4 C18 1.789(3) . ?
O1 C1 1.317(3) . ?
O2 C7 1.324(3) . ?
O3 C13 1.319(4) . ?
O4 C19 1.324(3) . ?
O5 C35 1.251(4) . ?
O6 C35 1.248(4) . ?
O7 C36 1.247(4) . ?
O8 C36 1.248(4) . ?
N1 C25 1.358(4) . ?
N1 C26 1.365(4) . ?
N2 C27 1.331(4) . ?
N2 C26 1.370(4) . ?
N3 C27 1.334(4) . ?
N3 C28 1.351(4) . ?
N4 C25 1.328(4) . ?
N4 C29 1.387(4) . ?
N5 C28 1.346(4) . ?
N5 H5A 0.8600 . ?
N5 H5B 0.8600 . ?
N6 C32 1.329(4) . ?
N6 C31 1.363(4) . ?
N7 C30 1.318(4) . ?
N7 C31 1.380(4) . ?
N8 C30 1.341(4) . ?
N8 C34 1.382(4) . ?
N8 H8 0.8600 . ?
N9 C32 1.330(4) . ?
N9 C33 1.353(4) . ?
N10 C33 1.338(4) . ?
N10 H10A 0.8600 . ?
N10 H10B 0.8600 . ?
C1 C2 1.405(4) . ?
C1 C6 1.412(4) . ?
C2 C3 1.386(4) . ?
C3 C4 1.381(4) . ?
C3 H3 0.9300 . ?
C4 C5 1.381(5) . ?
C4 H4 0.9300 . ?
C5 C6 1.382(4) . ?
C5 H5 0.9300 . ?
C7 C12 1.406(4) . ?
C7 C8 1.411(4) . ?
C8 C9 1.389(4) . ?
C9 C10 1.383(5) . ?
C9 H9 0.9300 . ?
C10 C11 1.376(5) . ?
C10 H10 0.9300 . ?
C11 C12 1.385(4) . ?
C11 H11 0.9300 . ?
C13 C14 1.410(4) . ?
C13 C18 1.412(4) . ?
C14 C15 1.381(5) . ?
C15 C16 1.369(5) . ?
C15 H15 0.9300 . ?
C16 C17 1.384(5) . ?
C16 H16 0.9300 . ?
C17 C18 1.385(5) . ?
C17 H17 0.9300 . ?
C19 C24 1.400(4) . ?
C19 C20 1.406(4) . ?
C20 C21 1.392(4) . ?
C21 C22 1.373(5) . ?
C21 H21 0.9300 . ?
C22 C23 1.382(5) . ?
C22 H22 0.9300 . ?
C23 C24 1.389(4) . ?
C23 H23 0.9300 . ?
C25 H25 0.9300 . ?
C26 C29 1.394(4) . ?
C27 H27 0.9300 . ?
C28 C29 1.396(4) . ?
C30 H30 0.9300 . ?
C31 C34 1.377(4) . ?
C32 H32 0.9300 . ?
C33 C34 1.396(4) . ?
C35 H35 0.9300 . ?
C36 H36 0.9300 . ?
O9 C37 1.228(6) . ?
N11 C37 1.320(6) . ?
N11 C39 1.404(7) . ?
N11 C38 1.465(6) . ?
C37 H37 0.9300 . ?
C38 H38A 0.9600 . ?
C38 H38B 0.9600 . ?
C38 H38C 0.9600 . ?
C39 H39A 0.9600 . ?
C39 H39B 0.9600 . ?
C39 H39C 0.9600 . ?
C40 C41 1.387(8) . ?
C40 O10 1.400(5) . ?
C40 H40A 0.9700 . ?
C40 H40B 0.9700 . ?
O10 H10C 0.8200 . ?
C41 H41A 0.9600 . ?
C41 H41B 0.9600 . ?
C41 H41C 0.9600 . ?
